data_7057613
loop_
_publ_author_name
'Guo, Wei'
'Du, Shuang'
'Lin, Yulong'
'Lu, Bo'
'Yang, Caiqin'
'Wang, Jing'
'Zeng, Yanli'

_publ_section_title
;
 Structural and computational insights into the enhanced solubility of
 dipfluzine by complexation: salt and salt-cocrystal
;
_journal_issue 18
_journal_name_full 'New Journal of Chemistry'
_journal_page_first 15068
_journal_paper_doi 10.1039/C8NJ01576G
_journal_volume 42
_journal_year 2018
_chemical_formula_sum 'C34 H35 F N2 O4'
_chemical_formula_weight 554.64
_space_group_crystal_system monoclinic
_space_group_IT_number 14
_space_group_name_Hall '-P 2ybc'
_space_group_name_H-M_alt 'P 1 21/c 1'
_symmetry_space_group_name_Hall '-P 2ybc'
_symmetry_space_group_name_H-M 'P 1 21/c 1'
_atom_sites_solution_hydrogens mixed
_atom_sites_solution_primary direct
_atom_sites_solution_secondary difmap
_audit_creation_method SHELXL-2014/6
_audit_update_record
;
2017-09-14 deposited with the CCDC.
2018-08-01 downloaded from the CCDC.
;
_cell_angle_alpha 90
_cell_angle_beta 94.484(7)
_cell_angle_gamma 90
_cell_formula_units_Z 4
_cell_length_a 8.735(2)
_cell_length_b 27.547(6)
_cell_length_c 12.463(3)
_cell_measurement_reflns_used 1420
_cell_measurement_temperature 296(2)
_cell_measurement_theta_max 18.77
_cell_measurement_theta_min 2.77
_cell_volume 2989.7(12)
_computing_cell_refinement 'Bruker SAINT (Bruker, 2009)'
_computing_data_collection 'Bruker APEX2 (Bruker, 2009)'
_computing_data_reduction 'Bruker SAINT (Bruker, 2009)'
_computing_molecular_graphics 'Bruker SHELXTL'
_computing_publication_material 'Bruker SHELXTL'
_computing_structure_refinement 'SHELXL-2014/6 (Sheldrick, 2014)'
_computing_structure_solution 'Bruker SHELXTL'
_diffrn_ambient_temperature 296(2)
_diffrn_measured_fraction_theta_full 1.000
_diffrn_measured_fraction_theta_max 0.983
_diffrn_measurement_device_type 'Bruker APEX-II CCD'
_diffrn_measurement_method 'phi and omega scans'
_diffrn_radiation_type MoK\a
_diffrn_radiation_wavelength 0.71073
_diffrn_reflns_av_R_equivalents 0.0956
_diffrn_reflns_av_unetI/netI 0.1319
_diffrn_reflns_Laue_measured_fraction_full 1.000
_diffrn_reflns_Laue_measured_fraction_max 0.983
_diffrn_reflns_limit_h_max 11
_diffrn_reflns_limit_h_min -11
_diffrn_reflns_limit_k_max 35
_diffrn_reflns_limit_k_min -35
_diffrn_reflns_limit_l_max 11
_diffrn_reflns_limit_l_min -16
_diffrn_reflns_number 19838
_diffrn_reflns_point_group_measured_fraction_full 1.000
_diffrn_reflns_point_group_measured_fraction_max 0.983
_diffrn_reflns_theta_full 25.242
_diffrn_reflns_theta_max 27.604
_diffrn_reflns_theta_min 1.478
_exptl_absorpt_coefficient_mu 0.085
_exptl_absorpt_correction_T_max 0.984
_exptl_absorpt_correction_T_min 0.981
_exptl_absorpt_correction_type multi-scan
_exptl_absorpt_process_details SADABS
_exptl_crystal_colour colorless
_exptl_crystal_density_diffrn 1.232
_exptl_crystal_description strip
_exptl_crystal_F_000 1176
_exptl_crystal_size_max 0.220
_exptl_crystal_size_mid 0.200
_exptl_crystal_size_min 0.190
_refine_diff_density_max 0.154
_refine_diff_density_min -0.171
_refine_diff_density_rms 0.038
_refine_ls_extinction_method none
_refine_ls_goodness_of_fit_ref 0.969
_refine_ls_hydrogen_treatment constr
_refine_ls_matrix_type full
_refine_ls_number_parameters 431
_refine_ls_number_reflns 6828
_refine_ls_number_restraints 12
_refine_ls_restrained_S_all 0.969
_refine_ls_R_factor_all 0.2199
_refine_ls_R_factor_gt 0.0548
_refine_ls_shift/su_max 0.000
_refine_ls_shift/su_mean 0.000
_refine_ls_structure_factor_coef Fsqd
_refine_ls_weighting_details 'w=1/[\s^2^(Fo^2^)+(0.0128P)^2^] where P=(Fo^2^+2Fc^2^)/3'
_refine_ls_weighting_scheme calc
_refine_ls_wR_factor_gt 0.0903
_refine_ls_wR_factor_ref 0.1221
_reflns_Friedel_coverage 0.000
_reflns_number_gt 2074
_reflns_number_total 6828
_reflns_threshold_expression 'I > 2\s(I)'
_cod_data_source_file c8nj01576g2.cif
_cod_data_source_block 2
_cod_depositor_comments 'Adding full bibliography for 7057611--7057613.cif.'
_cod_original_cell_volume 2989.8(12)
_cod_database_code 7057613
_shelx_space_group_comment
; 
The symmetry employed for this shelxl refinement is uniquely defined 
by the following loop, which should always be used as a source of 
symmetry information in preference to the above space-group names. 
They are only intended as comments. 
;
_shelx_estimated_absorpt_t_min 0.982
_shelx_estimated_absorpt_t_max 0.984
_shelxl_version_number 2014/6

loop_
_space_group_symop_operation_xyz
'x, y, z'
'-x, y+1/2, -z+1/2'
'-x, -y, -z'
'x, -y-1/2, z-1/2'

loop_
_atom_site_label
_atom_site_type_symbol
_atom_site_fract_x
_atom_site_fract_y
_atom_site_fract_z
_atom_site_U_iso_or_equiv
_atom_site_adp_type
_atom_site_occupancy
_atom_site_site_symmetry_order
_atom_site_calc_flag
_atom_site_refinement_flags_posn
_atom_site_refinement_flags_adp
_atom_site_refinement_flags_occupancy
_atom_site_disorder_assembly
_atom_site_disorder_group
C1 C 0.6592(4) 0.60029(12) 0.5789(3) 0.0868(10) Uani 1 1 d . . . A 4
C2 C 0.5133(5) 0.61532(11) 0.5697(3) 0.0941(10) Uani 1 1 d . . . A 4
H2 H 0.4783 0.6380 0.6172 0.113 Uiso 1 1 calc R U . A 4
C3 C 0.4155(4) 0.59624(11) 0.4875(2) 0.0882(10) Uani 1 1 d . . . A 4
H3 H 0.3136 0.6063 0.4796 0.106 Uiso 1 1 calc R U . A 4
C4 C 0.4677(4) 0.56234(10) 0.4171(2) 0.0676(8) Uani 1 1 d . . . A 4
C5 C 0.6202(4) 0.54821(10) 0.4301(2) 0.0784(9) Uani 1 1 d . . . A 4
H5 H 0.6575 0.5259 0.3825 0.094 Uiso 1 1 calc R U . A 4
C6 C 0.7177(4) 0.56674(12) 0.5127(3) 0.0946(10) Uani 1 1 d . . . A 4
H6 H 0.8195 0.5567 0.5228 0.113 Uiso 1 1 calc R U . A 4
C7 C 0.3576(4) 0.54296(10) 0.3308(2) 0.0732(8) Uani 1 1 d . . . A 4
C8 C 0.4107(3) 0.50502(9) 0.2567(2) 0.0696(8) Uani 1 1 d . . . A 4
H8A H 0.4549 0.4783 0.2993 0.083 Uiso 1 1 calc R U . A 4
H8B H 0.4910 0.5186 0.2164 0.083 Uiso 1 1 calc R U . A 4
C9 C 0.2841(3) 0.48535(9) 0.17791(19) 0.0675(8) Uani 1 1 d . . . A 4
H9A H 0.2010 0.4727 0.2170 0.081 Uiso 1 1 calc R U . A 4
H9B H 0.2436 0.5112 0.1311 0.081 Uiso 1 1 calc R U . A 4
C10 C 0.3489(3) 0.44524(9) 0.1112(2) 0.0679(8) Uani 1 1 d . . . A 4
H10A H 0.4474 0.4557 0.0886 0.081 Uiso 1 1 calc R U . A 4
H10B H 0.3669 0.4168 0.1564 0.081 Uiso 1 1 calc R U . A 4
C11 C 0.0933(3) 0.41449(9) 0.0381(2) 0.0644(8) Uani 1 1 d . . . A 4
H11A H 0.0406 0.4406 0.0724 0.077 Uiso 1 1 calc R U . A 4
H11B H 0.1031 0.3874 0.0879 0.077 Uiso 1 1 calc R U . A 4
C12 C 0.0004(3) 0.39913(9) -0.0625(2) 0.0648(8) Uani 1 1 d . . . A 4
H12A H -0.1007 0.3888 -0.0447 0.078 Uiso 1 1 calc R U . A 4
H12B H -0.0122 0.4264 -0.1115 0.078 Uiso 1 1 calc R U . A 4
C13 C 0.2243(3) 0.37768(8) -0.14646(19) 0.0591(7) Uani 1 1 d . . . A 4
H13A H 0.2063 0.4052 -0.1944 0.071 Uiso 1 1 calc R U . A 4
H13B H 0.2764 0.3527 -0.1846 0.071 Uiso 1 1 calc R U . A 4
C14 C 0.3237(3) 0.39310(8) -0.0481(2) 0.0608(7) Uani 1 1 d . . . A 4
H14A H 0.3457 0.3651 -0.0022 0.073 Uiso 1 1 calc R U . A 4
H14B H 0.4205 0.4055 -0.0700 0.073 Uiso 1 1 calc R U . A 4
C15 C -0.0216(3) 0.34167(9) -0.2093(2) 0.0618(7) Uani 1 1 d . . . A 4
H15 H -0.0519 0.3699 -0.2539 0.074 Uiso 1 1 calc R U . A 4
C16 C -0.1657(3) 0.31804(10) -0.1749(3) 0.0721(8) Uani 1 1 d . . . A 4
C17 C -0.1703(4) 0.29366(11) -0.0794(3) 0.0914(10) Uani 1 1 d . . . A 4
H17 H -0.0829 0.2925 -0.0318 0.110 Uiso 1 1 calc R U . A 4
C18 C -0.3056(5) 0.27029(14) -0.0523(4) 0.1275(15) Uani 1 1 d . . . A 4
H18 H -0.3087 0.2540 0.0129 0.153 Uiso 1 1 calc R U . A 4
C19 C -0.4313(7) 0.27214(18) -0.1236(5) 0.150(3) Uani 1 1 d . U . A 4
H19 H -0.5211 0.2567 -0.1067 0.180 Uiso 1 1 calc R U . A 4
C20 C -0.4291(5) 0.29578(17) -0.2183(5) 0.142(2) Uani 1 1 d . U . A 4
H20 H -0.5165 0.2962 -0.2660 0.171 Uiso 1 1 calc R U . A 4
C21 C -0.2973(4) 0.31946(11) -0.2448(3) 0.1027(11) Uani 1 1 d . . . A 4
H21 H -0.2970 0.3363 -0.3094 0.123 Uiso 1 1 calc R U . A 4
C22 C 0.0650(3) 0.30696(9) -0.2773(2) 0.0565(7) Uani 1 1 d . . . A 4
C23 C 0.1020(4) 0.32050(11) -0.3788(3) 0.0840(10) Uani 1 1 d . . . A 4
H23 H 0.0741 0.3511 -0.4048 0.101 Uiso 1 1 calc R U . A 4
C24 C 0.1791(4) 0.28967(14) -0.4419(3) 0.1035(11) Uani 1 1 d . . . A 4
H24 H 0.2043 0.2997 -0.5096 0.124 Uiso 1 1 calc R U . A 4
C25 C 0.2188(4) 0.24453(13) -0.4059(3) 0.0939(11) Uani 1 1 d . . . A 4
H25 H 0.2696 0.2234 -0.4493 0.113 Uiso 1 1 calc R U . A 4
C26 C 0.1841(3) 0.23031(10) -0.3060(3) 0.0835(9) Uani 1 1 d . . . A 4
H26 H 0.2126 0.1996 -0.2805 0.100 Uiso 1 1 calc R U . A 4
C27 C 0.1066(3) 0.26152(10) -0.2428(2) 0.0686(8) Uani 1 1 d . . . A 4
H27 H 0.0821 0.2514 -0.1751 0.082 Uiso 1 1 calc R U . A 4
F1 F 0.7544(2) 0.61891(7) 0.66086(15) 0.1264(7) Uani 1 1 d . . . A 4
N1 N 0.0771(2) 0.35893(7) -0.11523(16) 0.0542(5) Uani 1 1 d . . . A 4
N2 N 0.2481(2) 0.43117(6) 0.01376(16) 0.0551(6) Uani 1 1 d . . . A 4
H2A H 0.2388 0.4590 -0.0240 0.083 Uiso 1 1 d R U . A 4
O1 O 0.2247(3) 0.55693(8) 0.32220(16) 0.1080(8) Uani 1 1 d . . . A 4
C28 C 0.7893(14) 0.4186(2) 0.1929(7) 0.061(4) Uani 0.582(7) 1 d G . P B 1
C29 C 0.8681(14) 0.4256(3) 0.2929(8) 0.077(4) Uani 0.582(7) 1 d G . P B 1
C30 C 0.8916(10) 0.3869(5) 0.3637(5) 0.094(4) Uani 0.582(7) 1 d G . P B 1
H30 H 0.9443 0.3916 0.4306 0.113 Uiso 0.582(7) 1 calc R U P B 1
C31 C 0.8363(12) 0.3411(4) 0.3345(10) 0.111(4) Uani 0.582(7) 1 d G . P B 1
H31 H 0.8520 0.3151 0.3819 0.134 Uiso 0.582(7) 1 calc R U P B 1
C32 C 0.7575(14) 0.33398(18) 0.2344(11) 0.109(4) Uani 0.582(7) 1 d G . P B 1
H32 H 0.7205 0.3033 0.2149 0.131 Uiso 0.582(7) 1 calc R U P B 1
C33 C 0.7340(12) 0.3727(3) 0.1636(6) 0.064(2) Uani 0.582(7) 1 d G . P B 1
H33 H 0.6813 0.3680 0.0967 0.077 Uiso 0.582(7) 1 calc R U P B 1
C34 C 0.7511(9) 0.4579(4) 0.1109(10) 0.065(2) Uani 0.582(7) 1 d . . P B 1
O2 O 0.6777(5) 0.4477(2) 0.0255(4) 0.0847(18) Uani 0.582(7) 1 d . . P B 1
O3 O 0.8058(8) 0.49763(16) 0.1374(8) 0.0871(19) Uani 0.582(7) 1 d . . P B 1
O4 O 0.9101(8) 0.4698(3) 0.3202(6) 0.105(2) Uani 0.582(7) 1 d . . P B 1
H4 H 0.8868 0.4883 0.2701 0.158 Uiso 0.582(7) 1 calc R U P B 1
C28' C 0.786(3) 0.4248(4) 0.2142(18) 0.075(7) Uani 0.418(7) 1 d G . P B 2
C29' C 0.863(2) 0.4107(4) 0.3112(16) 0.063(4) Uani 0.418(7) 1 d G . P B 2
C30' C 0.8697(15) 0.3618(6) 0.3393(8) 0.082(4) Uani 0.418(7) 1 d G . P B 2
H30' H 0.9209 0.3523 0.4041 0.098 Uiso 0.418(7) 1 calc R U P B 2
C31' C 0.8004(18) 0.3272(2) 0.2704(14) 0.100(5) Uani 0.418(7) 1 d G . P B 2
H31' H 0.8052 0.2945 0.2892 0.120 Uiso 0.418(7) 1 calc R U P B 2
C32' C 0.7239(16) 0.3414(7) 0.1735(12) 0.112(6) Uani 0.418(7) 1 d G . P B 2
H32' H 0.6776 0.3182 0.1274 0.135 Uiso 0.418(7) 1 calc R U P B 2
C33' C 0.717(2) 0.3902(8) 0.1454(9) 0.133(9) Uani 0.418(7) 1 d G . P B 2
H33' H 0.6655 0.3997 0.0806 0.159 Uiso 0.418(7) 1 calc R U P B 2
C34' C 0.7873(15) 0.4750(5) 0.1706(14) 0.065(2) Uani 0.418(7) 1 d . . P B 2
O2' O 0.7250(10) 0.4837(4) 0.0741(8) 0.083(3) Uani 0.418(7) 1 d . . P B 2
O3' O 0.8414(6) 0.5074(2) 0.2293(7) 0.084(3) Uani 0.418(7) 1 d . . P B 2
O4' O 0.9381(10) 0.4479(5) 0.3709(7) 0.113(3) Uani 0.418(7) 1 d . . P B 2
H4' H 0.9284 0.4436 0.4351 0.169 Uiso 0.418(7) 1 calc R U P B 2

loop_
_atom_site_aniso_label
_atom_site_aniso_U_11
_atom_site_aniso_U_22
_atom_site_aniso_U_33
_atom_site_aniso_U_23
_atom_site_aniso_U_13
_atom_site_aniso_U_12
C1 0.093(3) 0.093(3) 0.074(2) -0.020(2) 0.000(2) -0.017(2)
C2 0.111(3) 0.093(3) 0.077(3) -0.0218(19) 0.002(2) 0.022(2)
C3 0.096(3) 0.094(3) 0.074(2) -0.016(2) 0.005(2) 0.024(2)
C4 0.079(2) 0.0618(19) 0.062(2) -0.0053(16) 0.0073(18) 0.0039(17)
C5 0.070(2) 0.082(2) 0.085(2) -0.0197(18) 0.0143(18) -0.0026(19)
C6 0.073(2) 0.108(3) 0.103(3) -0.023(2) 0.006(2) -0.012(2)
C7 0.078(2) 0.069(2) 0.074(2) -0.0069(17) 0.0088(19) 0.0139(18)
C8 0.0665(19) 0.0687(19) 0.074(2) -0.0118(16) 0.0101(16) 0.0033(16)
C9 0.074(2) 0.0652(18) 0.0637(19) -0.0084(15) 0.0068(16) 0.0104(16)
C10 0.0566(18) 0.0758(19) 0.071(2) -0.0131(16) 0.0009(16) 0.0038(15)
C11 0.0520(18) 0.0665(18) 0.077(2) -0.0084(15) 0.0222(15) 0.0008(14)
C12 0.0465(16) 0.0582(17) 0.091(2) -0.0135(16) 0.0128(15) 0.0043(14)
C13 0.0537(18) 0.0514(16) 0.074(2) -0.0105(14) 0.0162(15) 0.0033(13)
C14 0.0466(16) 0.0517(16) 0.086(2) -0.0177(15) 0.0156(15) 0.0023(14)
C15 0.0554(18) 0.0524(17) 0.076(2) 0.0052(15) -0.0036(16) 0.0040(15)
C16 0.050(2) 0.062(2) 0.105(3) -0.0232(19) 0.005(2) 0.0074(16)
C17 0.076(2) 0.081(2) 0.121(3) -0.022(2) 0.033(2) -0.018(2)
C18 0.109(3) 0.120(3) 0.162(4) -0.049(3) 0.059(3) -0.037(3)
C19 0.102(4) 0.121(4) 0.237(7) -0.088(4) 0.074(5) -0.033(4)
C20 0.048(3) 0.135(4) 0.241(7) -0.093(4) -0.004(4) -0.001(3)
C21 0.062(2) 0.093(3) 0.150(3) -0.031(2) -0.010(2) 0.008(2)
C22 0.0583(18) 0.0481(17) 0.062(2) -0.0015(15) -0.0007(15) -0.0045(14)
C23 0.111(3) 0.075(2) 0.065(2) 0.0043(19) 0.000(2) 0.002(2)
C24 0.140(3) 0.101(3) 0.071(3) -0.016(2) 0.024(2) -0.022(3)
C25 0.107(3) 0.083(3) 0.095(3) -0.031(2) 0.032(2) -0.018(2)
C26 0.094(2) 0.0561(19) 0.102(3) -0.008(2) 0.023(2) 0.0073(17)
C27 0.075(2) 0.0616(19) 0.071(2) 0.0010(16) 0.0190(16) 0.0050(16)
F1 0.1239(16) 0.1420(17) 0.1106(15) -0.0437(12) -0.0071(12) -0.0216(13)
N1 0.0425(13) 0.0488(13) 0.0722(15) -0.0068(11) 0.0093(11) 0.0028(11)
N2 0.0496(14) 0.0480(13) 0.0692(15) -0.0041(11) 0.0149(12) 0.0046(11)
O1 0.0917(17) 0.1121(17) 0.1165(19) -0.0383(13) -0.0162(14) 0.0394(14)
C28 0.041(6) 0.073(7) 0.071(7) -0.012(5) 0.017(5) 0.002(5)
C29 0.067(7) 0.075(8) 0.092(10) 0.039(7) 0.028(7) 0.006(6)
C30 0.071(6) 0.086(8) 0.126(7) 0.053(8) 0.009(5) -0.014(6)
C31 0.090(8) 0.072(7) 0.178(11) 0.052(7) 0.050(8) 0.010(6)
C32 0.114(10) 0.060(7) 0.159(11) -0.010(6) 0.046(8) -0.002(6)
C33 0.060(5) 0.054(5) 0.078(5) -0.010(4) 0.005(3) 0.011(5)
C34 0.046(4) 0.065(6) 0.086(8) 0.003(5) 0.021(5) 0.007(4)
O2 0.070(3) 0.095(4) 0.091(4) 0.012(3) 0.018(3) 0.003(2)
O3 0.108(5) 0.057(3) 0.096(5) 0.006(3) 0.004(3) 0.000(3)
O4 0.105(4) 0.114(6) 0.094(5) 0.003(4) -0.008(4) -0.016(4)
C28' 0.090(15) 0.055(8) 0.087(13) 0.029(9) 0.063(12) 0.040(8)
C29' 0.046(7) 0.075(8) 0.071(9) 0.009(8) 0.012(7) -0.015(6)
C30' 0.066(8) 0.081(11) 0.099(9) 0.054(8) 0.001(6) -0.019(9)
C31' 0.089(10) 0.062(8) 0.153(14) 0.023(9) 0.036(10) 0.011(9)
C32' 0.098(10) 0.112(13) 0.131(14) -0.013(9) 0.031(9) 0.032(10)
C33' 0.107(13) 0.135(15) 0.167(14) 0.062(14) 0.088(11) 0.093(14)
C34' 0.046(4) 0.065(6) 0.086(8) 0.003(5) 0.021(5) 0.007(4)
O2' 0.094(6) 0.075(6) 0.078(6) 0.027(5) 0.004(4) 0.018(5)
O3' 0.084(4) 0.060(4) 0.107(7) -0.008(4) -0.007(4) -0.006(3)
O4' 0.078(4) 0.199(12) 0.057(5) 0.003(6) -0.021(4) 0.007(6)

loop_
_atom_type_symbol
_atom_type_description
_atom_type_scat_dispersion_real
_atom_type_scat_dispersion_imag
_atom_type_scat_source
C C 0.0033 0.0016 'International Tables Vol C Tables 4.2.6.8 and 6.1.1.4'
H H 0.0000 0.0000 'International Tables Vol C Tables 4.2.6.8 and 6.1.1.4'
N N 0.0061 0.0033 'International Tables Vol C Tables 4.2.6.8 and 6.1.1.4'
O O 0.0106 0.0060 'International Tables Vol C Tables 4.2.6.8 and 6.1.1.4'
F F 0.0171 0.0103 'International Tables Vol C Tables 4.2.6.8 and 6.1.1.4'

loop_
_geom_angle_atom_site_label_1
_geom_angle_atom_site_label_2
_geom_angle_atom_site_label_3
_geom_angle
C2 C1 C6 123.9(3)
C2 C1 F1 117.9(3)
C6 C1 F1 118.2(4)
C1 C2 C3 118.4(3)
C1 C2 H2 120.8
C3 C2 H2 120.8
C4 C3 C2 120.7(3)
C4 C3 H3 119.7
C2 C3 H3 119.7
C3 C4 C5 118.5(3)
C3 C4 C7 118.4(3)
C5 C4 C7 123.1(3)
C6 C5 C4 121.0(3)
C6 C5 H5 119.5
C4 C5 H5 119.5
C1 C6 C5 117.6(3)
C1 C6 H6 121.2
C5 C6 H6 121.2
O1 C7 C4 120.6(3)
O1 C7 C8 120.4(3)
C4 C7 C8 119.0(3)
C7 C8 C9 113.8(2)
C7 C8 H8A 108.8
C9 C8 H8A 108.8
C7 C8 H8B 108.8
C9 C8 H8B 108.8
H8A C8 H8B 107.7
C10 C9 C8 109.2(2)
C10 C9 H9A 109.8
C8 C9 H9A 109.8
C10 C9 H9B 109.8
C8 C9 H9B 109.8
H9A C9 H9B 108.3
N2 C10 C9 114.3(2)
N2 C10 H10A 108.7
C9 C10 H10A 108.7
N2 C10 H10B 108.7
C9 C10 H10B 108.7
H10A C10 H10B 107.6
N2 C11 C12 111.0(2)
N2 C11 H11A 109.4
C12 C11 H11A 109.4
N2 C11 H11B 109.4
C12 C11 H11B 109.4
H11A C11 H11B 108.0
N1 C12 C11 110.5(2)
N1 C12 H12A 109.6
C11 C12 H12A 109.6
N1 C12 H12B 109.6
C11 C12 H12B 109.6
H12A C12 H12B 108.1
N1 C13 C14 110.2(2)
N1 C13 H13A 109.6
C14 C13 H13A 109.6
N1 C13 H13B 109.6
C14 C13 H13B 109.6
H13A C13 H13B 108.1
N2 C14 C13 111.69(19)
N2 C14 H14A 109.3
C13 C14 H14A 109.3
N2 C14 H14B 109.3
C13 C14 H14B 109.3
H14A C14 H14B 107.9
N1 C15 C16 111.1(2)
N1 C15 C22 111.1(2)
C16 C15 C22 110.5(2)
N1 C15 H15 108.0
C16 C15 H15 108.0
C22 C15 H15 108.0
C17 C16 C21 118.7(3)
C17 C16 C15 122.7(3)
C21 C16 C15 118.5(3)
C16 C17 C18 121.0(4)
C16 C17 H17 119.5
C18 C17 H17 119.5
C19 C18 C17 118.4(5)
C19 C18 H18 120.8
C17 C18 H18 120.8
C20 C19 C18 121.6(6)
C20 C19 H19 119.2
C18 C19 H19 119.2
C19 C20 C21 120.3(5)
C19 C20 H20 119.9
C21 C20 H20 119.9
C20 C21 C16 120.0(4)
C20 C21 H21 120.0
C16 C21 H21 120.0
C27 C22 C23 117.5(3)
C27 C22 C15 122.3(3)
C23 C22 C15 120.2(3)
C24 C23 C22 121.3(3)
C24 C23 H23 119.4
C22 C23 H23 119.4
C25 C24 C23 120.1(3)
C25 C24 H24 119.9
C23 C24 H24 119.9
C24 C25 C26 119.8(3)
C24 C25 H25 120.1
C26 C25 H25 120.1
C25 C26 C27 119.8(3)
C25 C26 H26 120.1
C27 C26 H26 120.1
C22 C27 C26 121.5(3)
C22 C27 H27 119.2
C26 C27 H27 119.2
C13 N1 C12 106.97(18)
C13 N1 C15 111.81(19)
C12 N1 C15 109.77(19)
C11 N2 C14 109.70(18)
C11 N2 C10 113.77(19)
C14 N2 C10 110.31(19)
C11 N2 H2A 108.9
C14 N2 H2A 110.8
C10 N2 H2A 103.1
C29 C28 C33 120.0
C29 C28 C34 125.1(9)
C33 C28 C34 114.9(9)
O4 C29 C28 118.2(9)
O4 C29 C30 121.7(9)
C28 C29 C30 120.0
C31 C30 C29 120.0
C31 C30 H30 120.0
C29 C30 H30 120.0
C30 C31 C32 120.0
C30 C31 H31 120.0
C32 C31 H31 120.0
C33 C32 C31 120.0
C33 C32 H32 120.0
C31 C32 H32 120.0
C32 C33 C28 120.0
C32 C33 H33 120.0
C28 C33 H33 120.0
O3 C34 O2 126.9(13)
O3 C34 C28 113.4(12)
O2 C34 C28 119.7(10)
C29 O4 H4 109.5
C29' C28' C33' 120.0
C29' C28' C34' 124.2(19)
C33' C28' C34' 115.4(19)
C28' C29' C30' 120.0
C28' C29' O4' 115.5(16)
C30' C29' O4' 124.3(16)
C31' C30' C29' 120.0
C31' C30' H30' 120.0
C29' C30' H30' 120.0
C32' C31' C30' 120.0
C32' C31' H31' 120.0
C30' C31' H31' 120.0
C33' C32' C31' 120.0
C33' C32' H32' 120.0
C31' C32' H32' 120.0
C32' C33' C28' 120.0
C32' C33' H33' 120.0
C28' C33' H33' 120.0
O3' C34' O2' 122.1(13)
O3' C34' C28' 118.2(17)
O2' C34' C28' 119.6(19)
C29' O4' H4' 109.5

loop_
_geom_bond_atom_site_label_1
_geom_bond_atom_site_label_2
_geom_bond_distance
C1 C2 1.337(4)
C1 C6 1.364(4)
C1 F1 1.365(3)
C2 C3 1.385(4)
C2 H2 0.9300
C3 C4 1.383(3)
C3 H3 0.9300
C4 C5 1.385(3)
C4 C7 1.485(4)
C5 C6 1.381(3)
C5 H5 0.9300
C6 H6 0.9300
C7 O1 1.220(3)
C7 C8 1.492(3)
C8 C9 1.520(3)
C8 H8A 0.9700
C8 H8B 0.9700
C9 C10 1.519(3)
C9 H9A 0.9700
C9 H9B 0.9700
C10 N2 1.495(3)
C10 H10A 0.9700
C10 H10B 0.9700
C11 N2 1.482(3)
C11 C12 1.500(3)
C11 H11A 0.9700
C11 H11B 0.9700
C12 N1 1.475(3)
C12 H12A 0.9700
C12 H12B 0.9700
C13 N1 1.466(3)
C13 C14 1.507(3)
C13 H13A 0.9700
C13 H13B 0.9700
C14 N2 1.487(3)
C14 H14A 0.9700
C14 H14B 0.9700
C15 N1 1.479(3)
C15 C16 1.509(4)
C15 C22 1.518(3)
C15 H15 0.9800
C16 C17 1.369(4)
C16 C21 1.387(4)
C17 C18 1.410(4)
C17 H17 0.9300
C18 C19 1.358(6)
C18 H18 0.9300
C19 C20 1.350(6)
C19 H19 0.9300
C20 C21 1.386(5)
C20 H20 0.9300
C21 H21 0.9300
C22 C27 1.364(3)
C22 C23 1.381(3)
C23 C24 1.370(4)
C23 H23 0.9300
C24 C25 1.358(4)
C24 H24 0.9300
C25 C26 1.362(4)
C25 H25 0.9300
C26 C27 1.379(3)
C26 H26 0.9300
C27 H27 0.9300
N2 H2A 0.9001
C28 C29 1.3900
C28 C33 1.3900
C28 C34 1.508(11)
C29 O4 1.308(11)
C29 C30 1.3900
C30 C31 1.3900
C30 H30 0.9300
C31 C32 1.3900
C31 H31 0.9300
C32 C33 1.3900
C32 H32 0.9300
C33 H33 0.9300
C34 O3 1.230(14)
C34 O2 1.231(12)
O4 H4 0.8200
C28' C29' 1.3900
C28' C33' 1.3900
C28' C34' 1.486(14)
C29' C30' 1.3900
C29' O4' 1.401(17)
C30' C31' 1.3900
C30' H30' 0.9300
C31' C32' 1.3900
C31' H31' 0.9300
C32' C33' 1.3900
C32' H32' 0.9300
C33' H33' 0.9300
C34' O3' 1.225(17)
C34' O2' 1.30(2)
O4' H4' 0.8200

loop_
_geom_torsion_atom_site_label_1
_geom_torsion_atom_site_label_2
_geom_torsion_atom_site_label_3
_geom_torsion_atom_site_label_4
_geom_torsion
C6 C1 C2 C3 -0.7(5)
F1 C1 C2 C3 -179.3(3)
C1 C2 C3 C4 0.2(5)
C2 C3 C4 C5 -0.5(5)
C2 C3 C4 C7 179.7(3)
C3 C4 C5 C6 1.2(4)
C7 C4 C5 C6 -179.0(3)
C2 C1 C6 C5 1.4(5)
F1 C1 C6 C5 180.0(3)
C4 C5 C6 C1 -1.6(5)
C3 C4 C7 O1 0.4(4)
C5 C4 C7 O1 -179.4(3)
C3 C4 C7 C8 -177.8(3)
C5 C4 C7 C8 2.5(4)
O1 C7 C8 C9 -2.8(4)
C4 C7 C8 C9 175.4(2)
C7 C8 C9 C10 -176.9(2)
C8 C9 C10 N2 -165.9(2)
N2 C11 C12 N1 60.0(3)
N1 C13 C14 N2 -58.9(2)
N1 C15 C16 C17 -31.2(3)
C22 C15 C16 C17 92.6(3)
N1 C15 C16 C21 151.4(2)
C22 C15 C16 C21 -84.7(3)
C21 C16 C17 C18 0.1(4)
C15 C16 C17 C18 -177.2(3)
C16 C17 C18 C19 0.6(5)
C17 C18 C19 C20 -0.3(7)
C18 C19 C20 C21 -0.7(8)
C19 C20 C21 C16 1.4(6)
C17 C16 C21 C20 -1.1(4)
C15 C16 C21 C20 176.4(3)
N1 C15 C22 C27 69.8(3)
C16 C15 C22 C27 -54.0(3)
N1 C15 C22 C23 -111.4(3)
C16 C15 C22 C23 124.8(3)
C27 C22 C23 C24 -0.7(4)
C15 C22 C23 C24 -179.5(3)
C22 C23 C24 C25 1.0(5)
C23 C24 C25 C26 -1.1(5)
C24 C25 C26 C27 1.1(5)
C23 C22 C27 C26 0.6(4)
C15 C22 C27 C26 179.5(2)
C25 C26 C27 C22 -0.8(4)
C14 C13 N1 C12 62.0(2)
C14 C13 N1 C15 -177.84(18)
C11 C12 N1 C13 -62.9(3)
C11 C12 N1 C15 175.6(2)
C16 C15 N1 C13 174.4(2)
C22 C15 N1 C13 50.9(3)
C16 C15 N1 C12 -67.0(2)
C22 C15 N1 C12 169.5(2)
C12 C11 N2 C14 -53.7(3)
C12 C11 N2 C10 -177.77(19)
C13 C14 N2 C11 53.3(3)
C13 C14 N2 C10 179.4(2)
C9 C10 N2 C11 -58.3(3)
C9 C10 N2 C14 177.9(2)
C33 C28 C29 O4 -175.9(12)
C34 C28 C29 O4 1.6(9)
C33 C28 C29 C30 0.0
C34 C28 C29 C30 177.5(12)
O4 C29 C30 C31 175.7(12)
C28 C29 C30 C31 0.0
C29 C30 C31 C32 0.0
C30 C31 C32 C33 0.0
C31 C32 C33 C28 0.0
C29 C28 C33 C32 0.0
C34 C28 C33 C32 -177.7(10)
C29 C28 C34 O3 4.7(11)
C33 C28 C34 O3 -177.7(7)
C29 C28 C34 O2 -178.4(6)
C33 C28 C34 O2 -0.9(12)
C33' C28' C29' C30' 0.0
C34' C28' C29' C30' -172.4(17)
C33' C28' C29' O4' 175.4(14)
C34' C28' C29' O4' 3.0(13)
C28' C29' C30' C31' 0.0
O4' C29' C30' C31' -175.0(16)
C29' C30' C31' C32' 0.0
C30' C31' C32' C33' 0.0
C31' C32' C33' C28' 0.0
C29' C28' C33' C32' 0.0
C34' C28' C33' C32' 173.0(16)
C29' C28' C34' O3' -10.2(17)
C33' C28' C34' O3' 177.1(9)
C29' C28' C34' O2' 173.1(9)
C33' C28' C34' O2' 0.5(16)
